data_4022826
loop_
_publ_author_name
'Ra\,sit \,Cali\,skan'
'Mohamed Fadelalla Ali'
'Ertan \,Sahin'
'William H. Watson'
'Metin Balci'

_publ_section_title
;
 Unusual Manganese(III)-Mediated Oxidative Free Radical Additions
 of 1,3-Dicarbonyl Compounds to Benzonorbornadiene
 and 7-Heterobenzonorbornadienes: Mechanistic Studies
;
_journal_name_full 'Journal of Organic Chemistry'
_journal_page_first 3353
_journal_page_last 3359
_journal_paper_doi 10.1021/jo0625711
_journal_volume 72
_journal_year 2007
_chemical_formula_sum 'C26 H30 O5'
_chemical_formula_weight 422.50
_chemical_name_systematic
; 
 ? 
;
_space_group_IT_number 61
_symmetry_cell_setting orthorhombic
_symmetry_space_group_name_Hall '-P 2ac 2ab'
_symmetry_space_group_name_H-M 'P b c a'
_atom_sites_solution_hydrogens geom
_atom_sites_solution_primary direct
_atom_sites_solution_secondary difmap
_audit_creation_method SHELXL-97
_cell_angle_alpha 90.00
_cell_angle_beta 90.00
_cell_angle_gamma 90.00
_cell_formula_units_Z 8
_cell_length_a 17.156(3)
_cell_length_b 11.5476(18)
_cell_length_c 22.209(3)
_cell_measurement_reflns_used 897
_cell_measurement_temperature 294(2)
_cell_measurement_theta_max 22.83
_cell_measurement_theta_min 3.10
_cell_volume 4400.0(12)
_computing_cell_refinement 'Bruker SMART'
_computing_data_collection 'Bruker SMART'
_computing_data_reduction 'Bruker SAINT'
_computing_molecular_graphics 'Bruker SHELXTL'
_computing_publication_material 'Bruker SHELXTL'
_computing_structure_refinement 'SHELXL-97 (Sheldrick, 1997)'
_computing_structure_solution 'SHELXS-97 (Sheldrick, 1990)'
_diffrn_ambient_temperature 294(2)
_diffrn_measured_fraction_theta_full 0.999
_diffrn_measured_fraction_theta_max 0.999
_diffrn_measurement_device_type 'CCD area detector'
_diffrn_measurement_method 'phi and omega scans'
_diffrn_radiation_monochromator graphite
_diffrn_radiation_source 'fine-focus sealed tube'
_diffrn_radiation_type MoK\a
_diffrn_radiation_wavelength 0.71073
_diffrn_reflns_av_R_equivalents 0.0480
_diffrn_reflns_av_sigmaI/netI 0.0280
_diffrn_reflns_limit_h_max 18
_diffrn_reflns_limit_h_min -17
_diffrn_reflns_limit_k_max 12
_diffrn_reflns_limit_k_min -10
_diffrn_reflns_limit_l_max 21
_diffrn_reflns_limit_l_min -23
_diffrn_reflns_number 17032
_diffrn_reflns_theta_full 22.50
_diffrn_reflns_theta_max 22.50
_diffrn_reflns_theta_min 1.83
_exptl_absorpt_coefficient_mu 0.087
_exptl_absorpt_correction_T_max 0.5263
_exptl_absorpt_correction_T_min 0.8342
_exptl_absorpt_correction_type empirical
_exptl_crystal_colour Colorless
_exptl_crystal_density_diffrn 1.276
_exptl_crystal_density_meas 0
_exptl_crystal_density_method 'not measured'
_exptl_crystal_description Plate
_exptl_crystal_F_000 1808
_exptl_crystal_size_max 0.61
_exptl_crystal_size_mid 0.29
_exptl_crystal_size_min 0.044
_refine_diff_density_max 0.123
_refine_diff_density_min -0.128
_refine_diff_density_rms 0.028
_refine_ls_extinction_coef 0.0012(2)
_refine_ls_extinction_expression Fc^*^=kFc[1+0.001xFc^2^\l^3^/sin(2\q)]^-1/4^
_refine_ls_extinction_method SHELXL
_refine_ls_goodness_of_fit_ref 0.990
_refine_ls_hydrogen_treatment mixed
_refine_ls_matrix_type full
_refine_ls_number_parameters 286
_refine_ls_number_reflns 2876
_refine_ls_number_restraints 0
_refine_ls_restrained_S_all 0.990
_refine_ls_R_factor_all 0.0468
_refine_ls_R_factor_gt 0.0318
_refine_ls_shift/su_max 0.001
_refine_ls_shift/su_mean 0.000
_refine_ls_structure_factor_coef Fsqd
_refine_ls_weighting_details 'calc w=1/[\s^2^(Fo^2^)+(0.0520P)^2^+0.0000P] where P=(Fo^2^+2Fc^2^)/3'
_refine_ls_weighting_scheme calc
_refine_ls_wR_factor_gt 0.0785
_refine_ls_wR_factor_ref 0.0841
_reflns_number_gt 2221
_reflns_number_total 2876
_reflns_threshold_expression >2sigma(I)
_cod_data_source_file jo0625711si20070213_111337.cif
_cod_data_source_block w980cm
_cod_depositor_comments
;
The following automatic conversions were performed:
'_symmetry_cell_setting' value 'Orthorhombic' changed to 'orthorhombic'
according to '/home/saulius/struct/CIF-dictionaries/cif_core.dic'
dictionary named 'cif_core.dic' version 2.4.1 from 2010-06-29.

Automatic conversion script
Id: cif_fix_enum 1527 2010-12-29 10:47:43Z saulius 
;
_cod_database_code 4022826

loop_
_symmetry_equiv_pos_as_xyz
'x, y, z'
'-x+1/2, -y, z+1/2'
'-x, y+1/2, -z+1/2'
'x+1/2, -y+1/2, -z'
'-x, -y, -z'
'x-1/2, y, -z-1/2'
'x, -y-1/2, z-1/2'
'-x-1/2, y-1/2, z'

loop_
_atom_site_label
_atom_site_type_symbol
_atom_site_fract_x
_atom_site_fract_y
_atom_site_fract_z
_atom_site_U_iso_or_equiv
_atom_site_adp_type
_atom_site_occupancy
_atom_site_symmetry_multiplicity
_atom_site_calc_flag
_atom_site_refinement_flags
O1 O 0.89758(6) 1.04613(9) 0.69466(5) 0.0464(3) Uani 1 1 d .
O2 O 0.84393(6) 0.98127(10) 0.87904(4) 0.0421(3) Uani 1 1 d .
O3 O 0.61733(7) 0.88989(12) 0.76819(5) 0.0639(4) Uani 1 1 d .
O4 O 0.83622(7) 0.71369(10) 0.80049(6) 0.0585(4) Uani 1 1 d .
O5 O 0.89216(7) 1.11020(9) 0.81145(5) 0.0504(3) Uani 1 1 d .
H5 H 0.8877 1.1156 0.7748 0.076 Uiso 1 1 calc R
C1 C 0.82199(10) 1.02798(15) 0.66647(7) 0.0464(5) Uani 1 1 d .
H1 H 0.8100 1.0891 0.6373 0.056 Uiso 1 1 calc R
C2 C 0.83329(10) 0.91257(15) 0.63616(7) 0.0425(4) Uani 1 1 d .
C3 C 0.79512(11) 0.85958(18) 0.58882(8) 0.0554(5) Uani 1 1 d .
H3 H 0.7551 0.8972 0.5684 0.067 Uiso 1 1 calc R
C4 C 0.81800(13) 0.7493(2) 0.57274(8) 0.0676(6) Uani 1 1 d .
H4 H 0.7938 0.7130 0.5404 0.081 Uiso 1 1 calc R
C5 C 0.87564(13) 0.69219(19) 0.60339(9) 0.0666(6) Uani 1 1 d .
H5A H 0.8898 0.6178 0.5917 0.080 Uiso 1 1 calc R
C6 C 0.91312(11) 0.74405(16) 0.65161(8) 0.0517(5) Uani 1 1 d .
H6 H 0.9520 0.7053 0.6727 0.062 Uiso 1 1 calc R
C7 C 0.89116(9) 0.85446(15) 0.66741(7) 0.0395(4) Uani 1 1 d .
C8 C 0.91746(9) 0.93330(13) 0.71779(7) 0.0381(4) Uani 1 1 d .
H8 H 0.9735 0.9262 0.7253 0.046 Uiso 1 1 calc R
C9 C 0.86877(9) 0.91045(13) 0.77616(7) 0.0333(4) Uani 1 1 d .
C10 C 0.78103(9) 0.92490(13) 0.76124(7) 0.0354(4) Uani 1 1 d .
H10 H 0.7645 0.8527 0.7419 0.042 Uiso 1 1 calc R
C11 C 0.76231(10) 1.02344(15) 0.71656(7) 0.0444(4) Uani 1 1 d .
H11A H 0.7109 1.0112 0.6995 0.053 Uiso 1 1 calc R
H11B H 0.7619 1.0968 0.7378 0.053 Uiso 1 1 calc R
C12 C 0.73405(9) 0.93589(13) 0.81787(7) 0.0361(4) Uani 1 1 d .
C13 C 0.76653(9) 0.96223(13) 0.87087(7) 0.0371(4) Uani 1 1 d .
C14 C 0.72363(10) 0.97111(15) 0.92910(7) 0.0440(4) Uani 1 1 d .
H14A H 0.7118 1.0518 0.9369 0.053 Uiso 1 1 calc R
H14B H 0.7571 0.9437 0.9613 0.053 Uiso 1 1 calc R
C15 C 0.64819(10) 0.90188(15) 0.92972(7) 0.0424(4) Uani 1 1 d .
C16 C 0.60395(10) 0.93174(18) 0.87233(7) 0.0542(5) Uani 1 1 d .
H16A H 0.5577 0.8835 0.8701 0.065 Uiso 1 1 calc R
H16B H 0.5869 1.0117 0.8748 0.065 Uiso 1 1 calc R
C17 C 0.65020(9) 0.91617(15) 0.81530(8) 0.0441(4) Uani 1 1 d .
C18 C 0.59947(12) 0.93546(19) 0.98467(8) 0.0653(6) Uani 1 1 d .
H18A H 0.5891 1.0171 0.9837 0.098 Uiso 1 1 calc R
H18B H 0.6276 0.9167 1.0207 0.098 Uiso 1 1 calc R
H18C H 0.5511 0.8937 0.9840 0.098 Uiso 1 1 calc R
C19 C 0.66519(12) 0.77218(16) 0.93157(8) 0.0629(6) Uani 1 1 d .
H19A H 0.6171 0.7299 0.9289 0.094 Uiso 1 1 calc R
H19B H 0.6910 0.7534 0.9687 0.094 Uiso 1 1 calc R
H19C H 0.6981 0.7517 0.8983 0.094 Uiso 1 1 calc R
C20 C 0.88658(9) 0.78660(14) 0.79806(7) 0.0379(4) Uani 1 1 d .
C21 C 0.96888(10) 0.76290(14) 0.81710(8) 0.0455(5) Uani 1 1 d .
H21A H 1.0038 0.7776 0.7836 0.055 Uiso 1 1 calc R
H21B H 0.9740 0.6821 0.8283 0.055 Uiso 1 1 calc R
C22 C 0.99201(10) 0.84003(15) 0.87083(7) 0.0455(5) Uani 1 1 d .
C23 C 0.97545(9) 0.96617(14) 0.85294(7) 0.0422(4) Uani 1 1 d .
H23A H 0.9835 1.0143 0.8882 0.051 Uiso 1 1 calc R
H23B H 1.0139 0.9891 0.8232 0.051 Uiso 1 1 calc R
C24 C 0.89507(9) 0.99324(14) 0.82770(7) 0.0364(4) Uani 1 1 d .
C25 C 0.94788(12) 0.80161(18) 0.92762(8) 0.0646(6) Uani 1 1 d .
H25A H 0.9666 0.7271 0.9402 0.097 Uiso 1 1 calc R
H25B H 0.8932 0.7968 0.9189 0.097 Uiso 1 1 calc R
H25C H 0.9563 0.8569 0.9592 0.097 Uiso 1 1 calc R
C26 C 1.07955(11) 0.82726(19) 0.88265(9) 0.0646(6) Uani 1 1 d .
H26A H 1.0943 0.8760 0.9158 0.097 Uiso 1 1 calc R
H26B H 1.1080 0.8498 0.8473 0.097 Uiso 1 1 calc R
H26C H 1.0912 0.7481 0.8922 0.097 Uiso 1 1 calc R

loop_
_atom_site_aniso_label
_atom_site_aniso_U_11
_atom_site_aniso_U_22
_atom_site_aniso_U_33
_atom_site_aniso_U_23
_atom_site_aniso_U_13
_atom_site_aniso_U_12
O1 0.0441(8) 0.0439(7) 0.0512(7) 0.0080(5) 0.0037(6) -0.0046(5)
O2 0.0333(7) 0.0542(7) 0.0387(6) -0.0094(5) 0.0019(5) -0.0046(5)
O3 0.0364(8) 0.1097(11) 0.0456(8) 0.0041(7) -0.0077(6) -0.0106(7)
O4 0.0522(8) 0.0412(8) 0.0822(9) 0.0078(6) -0.0146(7) -0.0129(6)
O5 0.0582(8) 0.0355(7) 0.0573(7) -0.0030(6) -0.0043(7) -0.0021(6)
C1 0.0418(11) 0.0530(12) 0.0443(10) 0.0137(9) -0.0005(9) 0.0034(8)
C2 0.0374(10) 0.0570(12) 0.0332(9) 0.0066(9) 0.0070(8) 0.0024(8)
C3 0.0451(13) 0.0811(15) 0.0400(11) 0.0048(10) -0.0038(9) 0.0043(11)
C4 0.0689(15) 0.0841(17) 0.0499(12) -0.0192(11) -0.0084(11) 0.0002(13)
C5 0.0700(15) 0.0690(14) 0.0607(13) -0.0223(11) -0.0069(11) 0.0111(11)
C6 0.0473(12) 0.0599(13) 0.0479(11) -0.0070(9) -0.0036(9) 0.0085(9)
C7 0.0323(10) 0.0498(11) 0.0363(9) -0.0018(8) 0.0066(8) -0.0004(8)
C8 0.0306(9) 0.0414(10) 0.0424(10) 0.0017(8) 0.0015(8) 0.0017(7)
C9 0.0287(9) 0.0350(9) 0.0363(9) 0.0004(7) 0.0008(7) -0.0015(7)
C10 0.0307(10) 0.0402(9) 0.0353(9) -0.0010(7) -0.0009(7) -0.0001(7)
C11 0.0384(11) 0.0513(11) 0.0435(10) 0.0063(8) 0.0006(9) 0.0066(8)
C12 0.0289(10) 0.0427(10) 0.0367(10) 0.0015(8) 0.0002(8) 0.0020(7)
C13 0.0312(10) 0.0367(9) 0.0432(10) -0.0011(8) 0.0011(8) 0.0009(7)
C14 0.0436(11) 0.0482(11) 0.0402(10) -0.0075(8) 0.0059(8) -0.0010(8)
C15 0.0398(11) 0.0501(11) 0.0373(10) 0.0015(8) 0.0030(8) -0.0028(8)
C16 0.0337(11) 0.0814(14) 0.0475(11) 0.0130(10) 0.0041(9) 0.0023(9)
C17 0.0318(11) 0.0590(12) 0.0414(10) 0.0103(9) -0.0004(9) 0.0022(8)
C18 0.0565(13) 0.0868(15) 0.0525(11) 0.0006(10) 0.0169(10) -0.0091(11)
C19 0.0787(15) 0.0559(13) 0.0540(12) 0.0040(10) -0.0076(10) -0.0104(11)
C20 0.0371(10) 0.0375(10) 0.0391(10) -0.0037(8) 0.0003(8) -0.0032(8)
C21 0.0386(11) 0.0395(10) 0.0583(11) 0.0049(8) -0.0030(9) 0.0043(8)
C22 0.0356(10) 0.0535(11) 0.0475(11) 0.0065(9) -0.0055(8) 0.0018(8)
C23 0.0331(10) 0.0490(10) 0.0445(10) -0.0045(8) -0.0005(8) -0.0068(8)
C24 0.0331(10) 0.0349(10) 0.0413(10) -0.0011(7) 0.0016(8) -0.0037(7)
C25 0.0652(14) 0.0762(14) 0.0524(12) 0.0171(10) -0.0017(10) -0.0008(11)
C26 0.0459(13) 0.0795(15) 0.0683(13) 0.0043(11) -0.0156(10) 0.0087(10)

loop_
_atom_type_symbol
_atom_type_description
_atom_type_scat_dispersion_real
_atom_type_scat_dispersion_imag
_atom_type_scat_source
C C 0.0033 0.0016 'International Tables Vol C Tables 4.2.6.8 and 6.1.1.4'
H H 0.0000 0.0000 'International Tables Vol C Tables 4.2.6.8 and 6.1.1.4'
O O 0.0106 0.0060 'International Tables Vol C Tables 4.2.6.8 and 6.1.1.4'

loop_
_geom_angle_atom_site_label_1
_geom_angle_atom_site_label_2
_geom_angle_atom_site_label_3
_geom_angle
C8 O1 C1 103.53(11)
C13 O2 C24 120.24(12)
O1 C1 C2 101.83(13)
O1 C1 C11 106.96(13)
C2 C1 C11 112.66(14)
C3 C2 C7 120.44(17)
C3 C2 C1 132.16(16)
C7 C2 C1 107.29(14)
C4 C3 C2 118.10(18)
C5 C4 C3 121.41(18)
C4 C5 C6 120.74(19)
C7 C6 C5 118.09(18)
C6 C7 C2 121.19(16)
C6 C7 C8 131.73(16)
C2 C7 C8 107.05(15)
O1 C8 C7 102.13(12)
O1 C8 C9 108.75(12)
C7 C8 C9 110.64(12)
C20 C9 C10 111.09(12)
C20 C9 C24 106.27(12)
C10 C9 C24 111.85(12)
C20 C9 C8 108.19(12)
C10 C9 C8 108.84(12)
C24 C9 C8 110.53(12)
C12 C10 C11 111.41(13)
C12 C10 C9 110.60(13)
C11 C10 C9 114.76(13)
C1 C11 C10 110.95(13)
C13 C12 C17 118.76(15)
C13 C12 C10 122.25(15)
C17 C12 C10 118.98(14)
C12 C13 O2 124.17(14)
C12 C13 C14 124.97(15)
O2 C13 C14 110.83(14)
C13 C14 C15 113.05(14)
C14 C15 C16 107.30(14)
C14 C15 C19 110.69(15)
C16 C15 C19 109.88(14)
C14 C15 C18 109.81(14)
C16 C15 C18 109.76(15)
C19 C15 C18 109.37(15)
C17 C16 C15 114.48(15)
O3 C17 C12 121.72(15)
O3 C17 C16 120.33(15)
C12 C17 C16 117.94(15)
O4 C20 C21 122.27(15)
O4 C20 C9 121.29(15)
C21 C20 C9 116.43(13)
C20 C21 C22 110.82(13)
C26 C22 C25 108.33(15)
C26 C22 C23 108.47(14)
C25 C22 C23 113.26(15)
C26 C22 C21 109.24(14)
C25 C22 C21 109.99(15)
C23 C22 C21 107.47(13)
C24 C23 C22 117.24(13)
O5 C24 O2 105.91(12)
O5 C24 C23 109.02(12)
O2 C24 C23 103.88(12)
O5 C24 C9 113.12(12)
O2 C24 C9 110.19(12)
C23 C24 C9 114.03(13)

loop_
_geom_bond_atom_site_label_1
_geom_bond_atom_site_label_2
_geom_bond_distance
O1 C8 1.4414(18)
O1 C1 1.455(2)
O2 C13 1.3583(19)
O2 C24 1.4453(18)
O3 C17 1.2267(19)
O4 C20 1.2077(18)
O5 C24 1.3988(19)
C1 C2 1.506(2)
C1 C11 1.513(2)
C2 C3 1.382(2)
C2 C7 1.385(2)
C3 C4 1.379(3)
C4 C5 1.370(3)
C5 C6 1.385(3)
C6 C7 1.375(2)
C7 C8 1.511(2)
C8 C9 1.565(2)
C9 C20 1.541(2)
C9 C10 1.550(2)
C9 C24 1.558(2)
C10 C12 1.499(2)
C10 C11 1.544(2)
C12 C13 1.337(2)
C12 C17 1.458(2)
C13 C14 1.491(2)
C14 C15 1.521(2)
C15 C16 1.523(2)
C15 C19 1.526(2)
C15 C18 1.529(2)
C16 C17 1.505(2)
C20 C21 1.499(2)
C21 C22 1.541(2)
C22 C26 1.532(2)
C22 C25 1.536(2)
C22 C23 1.536(2)
C23 C24 1.521(2)
